data_7716561
loop_
_publ_author_name
'Bag, Jayanta'
'Das, Surajit'
'Pal, Kuntal'

_publ_section_title
;
 Terminal {Ni(II)-SH} complex promoted anaerobic catalytic sulfur atom
 transfer reaction: implication to the sulfide oxidase function of
 Cu/Zn-superoxide dismutase.
;
_journal_issue 30
_journal_name_full 'Dalton transactions (Cambridge, England : 2003)'
_journal_page_first 12773
_journal_page_last 12782
_journal_paper_doi 10.1039/d4dt01364f
_journal_volume 53
_journal_year 2024
_chemical_formula_moiety 'C21 H26 N Ni O S2, C8 H20 N'
_chemical_formula_sum 'C29 H46 N2 Ni O S2'
_chemical_formula_weight 561.51
_space_group_crystal_system trigonal
_space_group_IT_number 161
_space_group_name_Hall 'R 3 -2"c'
_space_group_name_H-M_alt 'R 3 c :H'
_atom_sites_solution_hydrogens mixed
_audit_block_doi 10.5517/ccdc.csd.cc2j6h5f
_audit_creation_date 2024-01-31
_audit_creation_method
;
Olex2 1.3-alpha
(compiled 2020.11.12 svn.r5f609507 for OlexSys, GUI svn.r6408)
;
_audit_update_record
;
2024-01-31 deposited with the CCDC.	2024-07-04 downloaded from the CCDC.
;
_cell_angle_alpha 90
_cell_angle_beta 90
_cell_angle_gamma 120
_cell_formula_units_Z 18
_cell_length_a 29.6327(3)
_cell_length_b 29.6327(3)
_cell_length_c 18.1052(2)
_cell_measurement_reflns_used 25819
_cell_measurement_temperature 100.0(2)
_cell_measurement_theta_max 68.0600
_cell_measurement_theta_min 2.9750
_cell_volume 13768.2(2)
_computing_molecular_graphics 'Olex2 1.3-alpha (Dolomanov et al., 2009)'
_computing_publication_material 'Olex2 1.3-alpha (Dolomanov et al., 2009)'
_computing_structure_refinement 'SHELXL-2016/6 (Sheldrick, 2016)'
_computing_structure_solution 'SHELXT 2018/2 (Sheldrick, 2018)'
_diffrn_ambient_environment N~2~
_diffrn_ambient_temperature 100.0(2)
_diffrn_detector 'Hybrid Pixel Array Detector'
_diffrn_detector_area_resol_mean 10.0000
_diffrn_detector_type HyPix3000
_diffrn_measured_fraction_theta_full 1.000
_diffrn_measured_fraction_theta_max 1.000
_diffrn_measurement_device 'four-circle diffractometer'
_diffrn_measurement_device_type 'XtaLAB Synergy, Dualflex, HyPix3000'
_diffrn_radiation_monochromator mirror
_diffrn_radiation_probe x-ray
_diffrn_radiation_type 'Cu K\a'
_diffrn_radiation_wavelength 1.54184
_diffrn_reflns_av_R_equivalents 0.0500
_diffrn_reflns_av_unetI/netI 0.0309
_diffrn_reflns_Laue_measured_fraction_full 1.000
_diffrn_reflns_Laue_measured_fraction_max 1.000
_diffrn_reflns_limit_h_max 35
_diffrn_reflns_limit_h_min -35
_diffrn_reflns_limit_k_max 35
_diffrn_reflns_limit_k_min -34
_diffrn_reflns_limit_l_max 21
_diffrn_reflns_limit_l_min -21
_diffrn_reflns_number 38478
_diffrn_reflns_point_group_measured_fraction_full 1.000
_diffrn_reflns_point_group_measured_fraction_max 1.000
_diffrn_reflns_theta_full 67.684
_diffrn_reflns_theta_max 68.151
_diffrn_reflns_theta_min 2.983
_diffrn_source 'micro-focus sealed X-ray tube'
_diffrn_source_type 'PhotonJet (Cu) X-ray Source'
_exptl_absorpt_coefficient_mu 2.352
_exptl_absorpt_correction_T_max 1.00000
_exptl_absorpt_correction_T_min 0.66527
_exptl_absorpt_correction_type multi-scan
_exptl_absorpt_process_details
;
CrysAlisPro 1.171.42.73a (Rigaku Oxford Diffraction, 2022)
Empirical absorption correction using spherical harmonics,
implemented in SCALE3 ABSPACK scaling algorithm.
;
_exptl_crystal_colour red
_exptl_crystal_colour_primary red
_exptl_crystal_density_diffrn 1.219
_exptl_crystal_description block
_exptl_crystal_F_000 5436
_exptl_crystal_size_max 0.25
_exptl_crystal_size_mid 0.2
_exptl_crystal_size_min 0.12
_refine_diff_density_max 0.973
_refine_diff_density_min -0.276
_refine_diff_density_rms 0.051
_refine_ls_abs_structure_details
;
 Refined as an inversion twin.
;
_refine_ls_abs_structure_Flack 0.37(2)
_refine_ls_extinction_method none
_refine_ls_goodness_of_fit_ref 1.037
_refine_ls_hydrogen_treatment mixed
_refine_ls_matrix_type full
_refine_ls_number_parameters 362
_refine_ls_number_reflns 5518
_refine_ls_number_restraints 4
_refine_ls_restrained_S_all 1.044
_refine_ls_R_factor_all 0.0421
_refine_ls_R_factor_gt 0.0410
_refine_ls_shift/su_max 0.001
_refine_ls_shift/su_mean 0.000
_refine_ls_structure_factor_coef Fsqd
_refine_ls_weighting_details 'w=1/[\s^2^(Fo^2^)+(0.0834P)^2^+6.4606P] where P=(Fo^2^+2Fc^2^)/3'
_refine_ls_weighting_scheme calc
_refine_ls_wR_factor_gt 0.1093
_refine_ls_wR_factor_ref 0.1106
_reflns_Friedel_coverage 0.994
_reflns_Friedel_fraction_full 1.000
_reflns_Friedel_fraction_max 1.000
_reflns_number_gt 5349
_reflns_number_total 5518
_reflns_threshold_expression 'I > 2\s(I)'
_cod_data_source_file d4dt01364f2.cif
_cod_data_source_block 3tBu
_cod_depositor_comments 'Adding full bibliography for 7716561--7716564.cif.'
_cod_original_cell_volume 13768.2(3)
_cod_original_sg_symbol_H-M 'R 3 c'
_cod_database_code 7716561
_shelx_shelxl_version_number 2016/6
_shelx_space_group_comment
;
The symmetry employed for this shelxl refinement is uniquely defined
by the following loop, which should always be used as a source of
symmetry information in preference to the above space-group names.
They are only intended as comments.
;
_shelx_estimated_absorpt_t_max 0.766
_shelx_estimated_absorpt_t_min 0.591
_olex2_refinement_description
;
1. Twinned data refinement
 Scales: 0.63022
 0.36978
2. Restrained distances
 C18-C21A \\sim C18-C21
 with sigma of 0.02
 C18-C20A \\sim C18-C20
 with sigma of 0.02
 C18-C19A \\sim C18-C19
 with sigma of 0.02
3. Others
 Sof(C19)=Sof(H19D)=Sof(H19E)=Sof(H19F)=Sof(C20)=Sof(H20D)=Sof(H20E)=Sof(H20F)=
 Sof(C21)=Sof(H21D)=Sof(H21E)=Sof(H21F)=1-FVAR(1)
 Sof(C19A)=Sof(H19A)=Sof(H19B)=Sof(H19C)=Sof(C20A)=Sof(H20A)=Sof(H20B)=
 Sof(H20C)=Sof(C21A)=Sof(H21A)=Sof(H21B)=Sof(H21C)=FVAR(1)
4.a Secondary CH2 refined with riding coordinates:
 C22(H22A,H22B), C24(H24A,H24B), C26(H26A,H26B), C28(H28A,H28B)
4.b Aromatic/amide H refined with riding coordinates:
 C2(H2A), C3(H3), C4(H4), C5(H5), C7(H7), C9(H9), C11(H11)
4.c Idealised Me refined as rotating group:
 C15(H15A,H15B,H15C), C16(H16A,H16B,H16C), C17(H17A,H17B,H17C), C19A(H19A,H19B,
 H19C), C20A(H20A,H20B,H20C), C21A(H21A,H21B,H21C), C19(H19D,H19E,H19F),
 C20(H20D,H20E,H20F), C21(H21D,H21E,H21F), C23(H23A,H23B,H23C), C25(H25A,H25B,
 H25C), C27(H27A,H27B,H27C), C29(H29A,H29B,H29C)
;
_olex2_submission_special_instructions 'No special instructions were received'
_oxdiff_exptl_absorpt_empirical_details
;
Empirical correction (ABSPACK) includes:
- Absorption correction using spherical harmonics
- Frame scaling
;
_oxdiff_exptl_absorpt_empirical_full_max 2.163
_oxdiff_exptl_absorpt_empirical_full_min 0.631

loop_
_space_group_symop_operation_xyz
'x, y, z'
'-y, x-y, z'
'-x+y, -x, z'
'-y, -x, z+1/2'
'-x+y, y, z+1/2'
'x, x-y, z+1/2'
'x+2/3, y+1/3, z+1/3'
'-y+2/3, x-y+1/3, z+1/3'
'-x+y+2/3, -x+1/3, z+1/3'
'-y+2/3, -x+1/3, z+5/6'
'-x+y+2/3, y+1/3, z+5/6'
'x+2/3, x-y+1/3, z+5/6'
'x+1/3, y+2/3, z+2/3'
'-y+1/3, x-y+2/3, z+2/3'
'-x+y+1/3, -x+2/3, z+2/3'
'-y+1/3, -x+2/3, z+7/6'
'-x+y+1/3, y+2/3, z+7/6'
'x+1/3, x-y+2/3, z+7/6'

loop_
_atom_site_label
_atom_site_type_symbol
_atom_site_fract_x
_atom_site_fract_y
_atom_site_fract_z
_atom_site_U_iso_or_equiv
_atom_site_adp_type
_atom_site_occupancy
_atom_site_site_symmetry_order
_atom_site_calc_flag
_atom_site_refinement_flags_posn
_atom_site_refinement_flags_adp
_atom_site_refinement_flags_occupancy
_atom_site_disorder_assembly
_atom_site_disorder_group
Ni1 Ni 0.69149(2) 0.75242(2) 0.41198(3) 0.03127(19) Uani 1 1 d . . . . .
S1 S 0.61123(4) 0.69071(4) 0.40829(6) 0.0395(2) Uani 1 1 d . . . . .
S2 S 0.67149(5) 0.79232(4) 0.32612(6) 0.0412(3) Uani 1 1 d . . . . .
H2 H 0.706(2) 0.822(2) 0.316(3) 0.048(14) Uiso 1 1 d . . . . .
O1 O 0.75940(11) 0.80835(10) 0.41019(16) 0.0359(6) Uani 1 1 d . . . . .
N1 N 0.70403(12) 0.71685(12) 0.48883(18) 0.0315(6) Uani 1 1 d . . . . .
C1 C 0.61582(15) 0.64829(17) 0.4709(2) 0.0370(8) Uani 1 1 d . . . . .
C2 C 0.57496(16) 0.59760(17) 0.4843(3) 0.0411(9) Uani 1 1 d . . . . .
H2A H 0.542489 0.586447 0.463093 0.049 Uiso 1 1 calc R U . . .
C3 C 0.58240(17) 0.56428(16) 0.5285(2) 0.0430(10) Uani 1 1 d . . . . .
H3 H 0.555341 0.530269 0.535081 0.052 Uiso 1 1 calc R U . . .
C4 C 0.62964(18) 0.58059(16) 0.5633(3) 0.0437(10) Uani 1 1 d . . . . .
H4 H 0.634230 0.557741 0.593378 0.052 Uiso 1 1 calc R U . . .
C5 C 0.67029(15) 0.63149(16) 0.5532(2) 0.0382(8) Uani 1 1 d . . . . .
H5 H 0.701879 0.642957 0.577327 0.046 Uiso 1 1 calc R U . . .
C6 C 0.66348(14) 0.66536(14) 0.5065(2) 0.0328(8) Uani 1 1 d . . . . .
C7 C 0.74681(14) 0.73776(15) 0.5283(2) 0.0320(7) Uani 1 1 d . . . . .
H7 H 0.747076 0.718912 0.569186 0.038 Uiso 1 1 calc R U . . .
C8 C 0.79311(14) 0.78648(15) 0.5151(2) 0.0322(7) Uani 1 1 d . . . . .
C9 C 0.83446(15) 0.80023(15) 0.5644(2) 0.0344(8) Uani 1 1 d . . . . .
H9 H 0.830050 0.777971 0.603420 0.041 Uiso 1 1 calc R U . . .
C10 C 0.88146(15) 0.84575(15) 0.5568(2) 0.0371(8) Uani 1 1 d . . . . .
C11 C 0.88575(15) 0.87809(15) 0.4964(2) 0.0375(8) Uani 1 1 d . . . . .
H11 H 0.917338 0.908788 0.490117 0.045 Uiso 1 1 calc R U . . .
C12 C 0.84677(15) 0.86754(15) 0.4464(2) 0.0351(8) Uani 1 1 d . . . . .
C13 C 0.79778(14) 0.81960(15) 0.4556(2) 0.0321(7) Uani 1 1 d . . . . .
C14 C 0.85402(16) 0.90474(16) 0.3826(2) 0.0408(9) Uani 1 1 d . . . . .
C15 C 0.90939(18) 0.95190(19) 0.3801(3) 0.0532(12) Uani 1 1 d . . . . .
H15A H 0.917581 0.969496 0.426909 0.080 Uiso 1 1 calc R U . . .
H15B H 0.911455 0.975391 0.342015 0.080 Uiso 1 1 calc R U . . .
H15C H 0.933770 0.940337 0.369874 0.080 Uiso 1 1 calc R U . . .
C16 C 0.81588(18) 0.92551(17) 0.3932(3) 0.0449(10) Uani 1 1 d . . . . .
H16A H 0.780867 0.896720 0.396027 0.067 Uiso 1 1 calc R U . . .
H16B H 0.818825 0.947299 0.352122 0.067 Uiso 1 1 calc R U . . .
H16C H 0.824248 0.945401 0.438036 0.067 Uiso 1 1 calc R U . . .
C17 C 0.84339(19) 0.8762(2) 0.3084(3) 0.0484(11) Uani 1 1 d . . . . .
H17A H 0.866531 0.862554 0.302706 0.073 Uiso 1 1 calc R U . . .
H17B H 0.849028 0.900101 0.268948 0.073 Uiso 1 1 calc R U . . .
H17C H 0.807974 0.848101 0.307128 0.073 Uiso 1 1 calc R U . . .
C18 C 0.92527(18) 0.86019(17) 0.6127(3) 0.0474(10) Uani 1 1 d D . . . .
C19A C 0.9737(4) 0.9115(3) 0.5984(6) 0.064(3) Uani 0.577(12) 1 d D . P A 1
H19A H 0.989803 0.909355 0.553562 0.096 Uiso 0.577(12) 1 calc R U P A 1
H19B H 0.997537 0.919643 0.638806 0.096 Uiso 0.577(12) 1 calc R U P A 1
H19C H 0.964717 0.938338 0.593729 0.096 Uiso 0.577(12) 1 calc R U P A 1
C20A C 0.9044(4) 0.8680(4) 0.6917(5) 0.058(3) Uani 0.577(12) 1 d D . P A 1
H20A H 0.894249 0.894032 0.687065 0.086 Uiso 0.577(12) 1 calc R U P A 1
H20B H 0.931597 0.879046 0.727803 0.086 Uiso 0.577(12) 1 calc R U P A 1
H20C H 0.874895 0.835675 0.706984 0.086 Uiso 0.577(12) 1 calc R U P A 1
C21A C 0.9364(4) 0.8169(3) 0.6228(7) 0.053(3) Uani 0.577(12) 1 d D . P A 1
H21A H 0.904958 0.785747 0.636429 0.080 Uiso 0.577(12) 1 calc R U P A 1
H21B H 0.961936 0.825906 0.661129 0.080 Uiso 0.577(12) 1 calc R U P A 1
H21C H 0.949578 0.811137 0.577506 0.080 Uiso 0.577(12) 1 calc R U P A 1
C19 C 0.9756(5) 0.8690(7) 0.5649(9) 0.077(5) Uani 0.423(12) 1 d D . P A 2
H19D H 0.966234 0.838717 0.535198 0.116 Uiso 0.423(12) 1 calc R U P A 2
H19E H 1.003343 0.874573 0.597878 0.116 Uiso 0.423(12) 1 calc R U P A 2
H19F H 0.987014 0.898845 0.533509 0.116 Uiso 0.423(12) 1 calc R U P A 2
C20 C 0.9406(6) 0.9117(6) 0.6465(9) 0.074(5) Uani 0.423(12) 1 d D . P A 2
H20D H 0.956718 0.938526 0.609765 0.111 Uiso 0.423(12) 1 calc R U P A 2
H20E H 0.964792 0.918510 0.686032 0.111 Uiso 0.423(12) 1 calc R U P A 2
H20F H 0.910213 0.911423 0.665555 0.111 Uiso 0.423(12) 1 calc R U P A 2
C21 C 0.9154(6) 0.8169(6) 0.6648(10) 0.076(6) Uani 0.423(12) 1 d D . P A 2
H21D H 0.886161 0.809262 0.695745 0.114 Uiso 0.423(12) 1 calc R U P A 2
H21E H 0.945710 0.827249 0.695016 0.114 Uiso 0.423(12) 1 calc R U P A 2
H21F H 0.908181 0.786344 0.637097 0.114 Uiso 0.423(12) 1 calc R U P A 2
N2 N 0.83067(13) 0.66354(13) 0.4227(2) 0.0362(7) Uani 1 1 d . . . . .
C22 C 0.77783(18) 0.65763(19) 0.4408(3) 0.0454(10) Uani 1 1 d . . . . .
H22A H 0.767633 0.642662 0.489750 0.054 Uiso 1 1 calc R U . . .
H22B H 0.781499 0.692031 0.442243 0.054 Uiso 1 1 calc R U . . .
C23 C 0.73438(19) 0.6242(2) 0.3872(3) 0.0519(11) Uani 1 1 d . . . . .
H23A H 0.745389 0.636299 0.337661 0.078 Uiso 1 1 calc R U . . .
H23B H 0.703963 0.626418 0.398778 0.078 Uiso 1 1 calc R U . . .
H23C H 0.726316 0.588581 0.391151 0.078 Uiso 1 1 calc R U . . .
C24 C 0.82616(18) 0.61097(17) 0.4095(3) 0.0450(10) Uani 1 1 d . . . . .
H24A H 0.860656 0.616338 0.399461 0.054 Uiso 1 1 calc R U . . .
H24B H 0.805116 0.595593 0.365734 0.054 Uiso 1 1 calc R U . . .
C25 C 0.8024(2) 0.5722(2) 0.4732(3) 0.0568(12) Uani 1 1 d . . . . .
H25A H 0.799035 0.539473 0.458987 0.085 Uiso 1 1 calc R U . . .
H25B H 0.768623 0.567341 0.484849 0.085 Uiso 1 1 calc R U . . .
H25C H 0.824557 0.585515 0.515745 0.085 Uiso 1 1 calc R U . . .
C26 C 0.86604(17) 0.69121(18) 0.4879(3) 0.0420(9) Uani 1 1 d . . . . .
H26A H 0.851228 0.670012 0.531709 0.050 Uiso 1 1 calc R U . . .
H26B H 0.866746 0.723928 0.495873 0.050 Uiso 1 1 calc R U . . .
C27 C 0.92177(17) 0.7024(2) 0.4788(3) 0.0479(10) Uani 1 1 d . . . . .
H27A H 0.936558 0.722531 0.434826 0.072 Uiso 1 1 calc R U . . .
H27B H 0.921844 0.670122 0.475142 0.072 Uiso 1 1 calc R U . . .
H27C H 0.942050 0.721608 0.520853 0.072 Uiso 1 1 calc R U . . .
C28 C 0.8524(2) 0.69491(19) 0.3526(3) 0.0461(10) Uani 1 1 d . . . . .
H28A H 0.883715 0.694136 0.339206 0.055 Uiso 1 1 calc R U . . .
H28B H 0.827243 0.677777 0.313317 0.055 Uiso 1 1 calc R U . . .
C29 C 0.8656(2) 0.7510(2) 0.3559(3) 0.0592(12) Uani 1 1 d . . . . .
H29A H 0.877947 0.766997 0.308468 0.089 Uiso 1 1 calc R U . . .
H29B H 0.892127 0.769196 0.392308 0.089 Uiso 1 1 calc R U . . .
H29C H 0.834959 0.752566 0.368890 0.089 Uiso 1 1 calc R U . . .

loop_
_atom_site_aniso_label
_atom_site_aniso_U_11
_atom_site_aniso_U_22
_atom_site_aniso_U_33
_atom_site_aniso_U_23
_atom_site_aniso_U_13
_atom_site_aniso_U_12
Ni1 0.0306(3) 0.0305(3) 0.0347(3) -0.0026(2) -0.0038(2) 0.0168(3)
S1 0.0318(5) 0.0393(5) 0.0440(5) -0.0038(4) -0.0085(4) 0.0151(4)
S2 0.0540(6) 0.0430(6) 0.0391(5) -0.0037(4) -0.0092(4) 0.0336(5)
O1 0.0360(14) 0.0318(13) 0.0391(14) 0.0026(11) -0.0028(11) 0.0165(11)
N1 0.0272(15) 0.0289(15) 0.0382(16) -0.0029(13) 0.0017(13) 0.0138(13)
C1 0.0310(19) 0.039(2) 0.037(2) -0.0049(16) -0.0005(15) 0.0146(17)
C2 0.0322(19) 0.038(2) 0.039(2) -0.0060(17) -0.0012(16) 0.0074(16)
C3 0.035(2) 0.037(2) 0.042(2) -0.0010(17) 0.0036(18) 0.0060(17)
C4 0.040(2) 0.033(2) 0.049(2) 0.0077(18) 0.0057(18) 0.0111(17)
C5 0.0273(18) 0.036(2) 0.044(2) 0.0024(16) -0.0008(15) 0.0108(16)
C6 0.0270(18) 0.0287(18) 0.040(2) -0.0015(15) 0.0020(15) 0.0116(15)
C7 0.0305(19) 0.0307(18) 0.0356(19) -0.0005(14) -0.0006(14) 0.0158(15)
C8 0.0296(18) 0.0296(18) 0.0384(19) 0.0011(15) 0.0024(15) 0.0155(15)
C9 0.0303(18) 0.0305(18) 0.040(2) 0.0030(15) -0.0003(15) 0.0131(15)
C10 0.0283(18) 0.0319(19) 0.045(2) 0.0017(16) -0.0018(16) 0.0109(15)
C11 0.0268(17) 0.0280(18) 0.050(2) 0.0019(16) -0.0015(16) 0.0077(15)
C12 0.0318(19) 0.0309(19) 0.042(2) 0.0002(15) 0.0024(15) 0.0152(16)
C13 0.0277(17) 0.0342(19) 0.0363(18) -0.0038(15) -0.0008(14) 0.0169(15)
C14 0.036(2) 0.036(2) 0.047(2) 0.0064(17) 0.0004(17) 0.0146(18)
C15 0.041(2) 0.045(3) 0.061(3) 0.021(2) 0.002(2) 0.012(2)
C16 0.042(2) 0.035(2) 0.057(3) 0.0066(18) -0.0022(19) 0.0191(18)
C17 0.050(3) 0.051(3) 0.043(2) 0.0108(19) 0.0070(19) 0.025(2)
C18 0.035(2) 0.038(2) 0.059(3) 0.005(2) -0.012(2) 0.0112(19)
C19A 0.049(5) 0.043(5) 0.079(7) 0.011(4) -0.027(5) 0.008(4)
C20A 0.055(5) 0.077(6) 0.050(5) -0.017(4) -0.017(4) 0.040(5)
C21A 0.049(5) 0.037(4) 0.077(7) -0.004(4) -0.021(5) 0.024(4)
C19 0.037(6) 0.106(13) 0.088(11) 0.028(9) -0.004(6) 0.035(7)
C20 0.057(8) 0.077(10) 0.073(9) -0.020(8) -0.022(7) 0.022(7)
C21 0.042(8) 0.072(10) 0.070(10) 0.024(8) -0.031(7) -0.004(7)
N2 0.0362(17) 0.0389(18) 0.0388(17) -0.0031(14) 0.0032(13) 0.0227(14)
C22 0.042(2) 0.056(3) 0.048(2) -0.007(2) 0.0047(19) 0.031(2)
C23 0.045(2) 0.061(3) 0.053(3) -0.005(2) -0.002(2) 0.028(2)
C24 0.049(2) 0.040(2) 0.052(3) -0.0009(19) 0.0069(19) 0.027(2)
C25 0.058(3) 0.048(3) 0.064(3) 0.008(2) 0.001(2) 0.026(2)
C26 0.040(2) 0.047(2) 0.042(2) -0.0031(17) 0.0027(18) 0.024(2)
C27 0.042(2) 0.058(3) 0.047(2) 0.003(2) 0.0011(19) 0.027(2)
C28 0.052(3) 0.051(3) 0.040(2) 0.0034(18) 0.0072(19) 0.029(2)
C29 0.071(3) 0.054(3) 0.059(3) 0.008(2) -0.001(3) 0.036(3)

loop_
_atom_type_symbol
_atom_type_description
_atom_type_scat_dispersion_real
_atom_type_scat_dispersion_imag
_atom_type_scat_source
C C 0.0181 0.0091 'International Tables Vol C Tables 4.2.6.8 and 6.1.1.4'
H H 0.0000 0.0000 'International Tables Vol C Tables 4.2.6.8 and 6.1.1.4'
N N 0.0311 0.0180 'International Tables Vol C Tables 4.2.6.8 and 6.1.1.4'
Ni Ni -3.0029 0.5091 'International Tables Vol C Tables 4.2.6.8 and 6.1.1.4'
O O 0.0492 0.0322 'International Tables Vol C Tables 4.2.6.8 and 6.1.1.4'
S S 0.3331 0.5567 'International Tables Vol C Tables 4.2.6.8 and 6.1.1.4'

loop_
_geom_angle_atom_site_label_1
_geom_angle_atom_site_label_2
_geom_angle_atom_site_label_3
_geom_angle
_geom_angle_site_symmetry_1
_geom_angle_site_symmetry_3
_geom_angle_publ_flag
S1 Ni1 S2 87.40(5) . . ?
O1 Ni1 S1 175.74(9) . . ?
O1 Ni1 S2 88.35(9) . . ?
O1 Ni1 N1 94.75(13) . . ?
N1 Ni1 S1 89.48(10) . . ?
N1 Ni1 S2 175.91(10) . . ?
C1 S1 Ni1 98.06(14) . . ?
Ni1 S2 H2 99(3) . . ?
C13 O1 Ni1 129.3(3) . . ?
C6 N1 Ni1 117.7(3) . . ?
C7 N1 Ni1 123.4(3) . . ?
C7 N1 C6 118.8(3) . . ?
C2 C1 S1 123.2(3) . . ?
C6 C1 S1 117.8(3) . . ?
C6 C1 C2 118.9(4) . . ?
C1 C2 H2A 119.7 . . ?
C3 C2 C1 120.6(4) . . ?
C3 C2 H2A 119.7 . . ?
C2 C3 H3 119.6 . . ?
C2 C3 C4 120.9(4) . . ?
C4 C3 H3 119.6 . . ?
C3 C4 H4 120.2 . . ?
C3 C4 C5 119.6(4) . . ?
C5 C4 H4 120.2 . . ?
C4 C5 H5 120.1 . . ?
C4 C5 C6 119.9(4) . . ?
C6 C5 H5 120.1 . . ?
C1 C6 N1 116.3(4) . . ?
C1 C6 C5 120.0(3) . . ?
C5 C6 N1 123.7(3) . . ?
N1 C7 H7 116.6 . . ?
N1 C7 C8 126.9(4) . . ?
C8 C7 H7 116.6 . . ?
C9 C8 C7 116.5(3) . . ?
C9 C8 C13 121.0(3) . . ?
C13 C8 C7 122.6(3) . . ?
C8 C9 H9 119.0 . . ?
C10 C9 C8 122.0(4) . . ?
C10 C9 H9 119.0 . . ?
C9 C10 C11 116.4(4) . . ?
C9 C10 C18 120.6(4) . . ?
C11 C10 C18 123.0(4) . . ?
C10 C11 H11 117.5 . . ?
C12 C11 C10 124.9(3) . . ?
C12 C11 H11 117.5 . . ?
C11 C12 C13 117.7(4) . . ?
C11 C12 C14 122.1(4) . . ?
C13 C12 C14 120.2(4) . . ?
O1 C13 C8 122.1(3) . . ?
O1 C13 C12 119.9(4) . . ?
C8 C13 C12 118.0(3) . . ?
C12 C14 C16 109.0(3) . . ?
C15 C14 C12 112.2(3) . . ?
C15 C14 C16 107.6(4) . . ?
C15 C14 C17 107.9(4) . . ?
C17 C14 C12 110.3(4) . . ?
C17 C14 C16 109.8(4) . . ?
C14 C15 H15A 109.5 . . ?
C14 C15 H15B 109.5 . . ?
C14 C15 H15C 109.5 . . ?
H15A C15 H15B 109.5 . . ?
H15A C15 H15C 109.5 . . ?
H15B C15 H15C 109.5 . . ?
C14 C16 H16A 109.5 . . ?
C14 C16 H16B 109.5 . . ?
C14 C16 H16C 109.5 . . ?
H16A C16 H16B 109.5 . . ?
H16A C16 H16C 109.5 . . ?
H16B C16 H16C 109.5 . . ?
C14 C17 H17A 109.5 . . ?
C14 C17 H17B 109.5 . . ?
C14 C17 H17C 109.5 . . ?
H17A C17 H17B 109.5 . . ?
H17A C17 H17C 109.5 . . ?
H17B C17 H17C 109.5 . . ?
C10 C18 C20A 107.0(4) . . ?
C10 C18 C19 105.9(7) . . ?
C19A C18 C10 114.6(5) . . ?
C19A C18 C20A 104.3(7) . . ?
C21A C18 C10 111.4(5) . . ?
C21A C18 C19A 112.5(7) . . ?
C21A C18 C20A 106.3(7) . . ?
C20 C18 C10 109.9(7) . . ?
C20 C18 C19 105.6(10) . . ?
C20 C18 C21 116.6(11) . . ?
C21 C18 C10 113.8(6) . . ?
C21 C18 C19 104.0(11) . . ?
C18 C19A H19A 109.5 . . ?
C18 C19A H19B 109.5 . . ?
C18 C19A H19C 109.5 . . ?
H19A C19A H19B 109.5 . . ?
H19A C19A H19C 109.5 . . ?
H19B C19A H19C 109.5 . . ?
C18 C20A H20A 109.5 . . ?
C18 C20A H20B 109.5 . . ?
C18 C20A H20C 109.5 . . ?
H20A C20A H20B 109.5 . . ?
H20A C20A H20C 109.5 . . ?
H20B C20A H20C 109.5 . . ?
C18 C21A H21A 109.5 . . ?
C18 C21A H21B 109.5 . . ?
C18 C21A H21C 109.5 . . ?
H21A C21A H21B 109.5 . . ?
H21A C21A H21C 109.5 . . ?
H21B C21A H21C 109.5 . . ?
C18 C19 H19D 109.5 . . ?
C18 C19 H19E 109.5 . . ?
C18 C19 H19F 109.5 . . ?
H19D C19 H19E 109.5 . . ?
H19D C19 H19F 109.5 . . ?
H19E C19 H19F 109.5 . . ?
C18 C20 H20D 109.5 . . ?
C18 C20 H20E 109.5 . . ?
C18 C20 H20F 109.5 . . ?
H20D C20 H20E 109.5 . . ?
H20D C20 H20F 109.5 . . ?
H20E C20 H20F 109.5 . . ?
C18 C21 H21D 109.5 . . ?
C18 C21 H21E 109.5 . . ?
C18 C21 H21F 109.5 . . ?
H21D C21 H21E 109.5 . . ?
H21D C21 H21F 109.5 . . ?
H21E C21 H21F 109.5 . . ?
C24 N2 C22 111.0(3) . . ?
C24 N2 C26 111.1(3) . . ?
C26 N2 C22 106.7(3) . . ?
C28 N2 C22 110.4(3) . . ?
C28 N2 C24 107.0(3) . . ?
C28 N2 C26 110.7(3) . . ?
N2 C22 H22A 108.5 . . ?
N2 C22 H22B 108.5 . . ?
H22A C22 H22B 107.5 . . ?
C23 C22 N2 115.2(4) . . ?
C23 C22 H22A 108.5 . . ?
C23 C22 H22B 108.5 . . ?
C22 C23 H23A 109.5 . . ?
C22 C23 H23B 109.5 . . ?
C22 C23 H23C 109.5 . . ?
H23A C23 H23B 109.5 . . ?
H23A C23 H23C 109.5 . . ?
H23B C23 H23C 109.5 . . ?
N2 C24 H24A 108.5 . . ?
N2 C24 H24B 108.5 . . ?
N2 C24 C25 115.1(4) . . ?
H24A C24 H24B 107.5 . . ?
C25 C24 H24A 108.5 . . ?
C25 C24 H24B 108.5 . . ?
C24 C25 H25A 109.5 . . ?
C24 C25 H25B 109.5 . . ?
C24 C25 H25C 109.5 . . ?
H25A C25 H25B 109.5 . . ?
H25A C25 H25C 109.5 . . ?
H25B C25 H25C 109.5 . . ?
N2 C26 H26A 108.6 . . ?
N2 C26 H26B 108.6 . . ?
N2 C26 C27 114.5(4) . . ?
H26A C26 H26B 107.6 . . ?
C27 C26 H26A 108.6 . . ?
C27 C26 H26B 108.6 . . ?
C26 C27 H27A 109.5 . . ?
C26 C27 H27B 109.5 . . ?
C26 C27 H27C 109.5 . . ?
H27A C27 H27B 109.5 . . ?
H27A C27 H27C 109.5 . . ?
H27B C27 H27C 109.5 . . ?
N2 C28 H28A 108.3 . . ?
N2 C28 H28B 108.3 . . ?
H28A C28 H28B 107.4 . . ?
C29 C28 N2 116.1(4) . . ?
C29 C28 H28A 108.3 . . ?
C29 C28 H28B 108.3 . . ?
C28 C29 H29A 109.5 . . ?
C28 C29 H29B 109.5 . . ?
C28 C29 H29C 109.5 . . ?
H29A C29 H29B 109.5 . . ?
H29A C29 H29C 109.5 . . ?
H29B C29 H29C 109.5 . . ?

loop_
_geom_bond_atom_site_label_1
_geom_bond_atom_site_label_2
_geom_bond_distance
_geom_bond_site_symmetry_2
_geom_bond_publ_flag
Ni1 S1 2.1578(12) . ?
Ni1 S2 2.2061(12) . ?
Ni1 O1 1.861(3) . ?
Ni1 N1 1.891(3) . ?
S1 C1 1.748(4) . ?
S2 H2 0.98(6) . ?
O1 C13 1.304(5) . ?
N1 C6 1.429(5) . ?
N1 C7 1.310(5) . ?
C1 C2 1.401(6) . ?
C1 C6 1.397(6) . ?
C2 H2A 0.9300 . ?
C2 C3 1.371(7) . ?
C3 H3 0.9300 . ?
C3 C4 1.384(7) . ?
C4 H4 0.9300 . ?
C4 C5 1.394(6) . ?
C5 H5 0.9300 . ?
C5 C6 1.402(6) . ?
C7 H7 0.9300 . ?
C7 C8 1.429(5) . ?
C8 C9 1.401(6) . ?
C8 C13 1.418(6) . ?
C9 H9 0.9300 . ?
C9 C10 1.378(6) . ?
C10 C11 1.417(6) . ?
C10 C18 1.529(6) . ?
C11 H11 0.9300 . ?
C11 C12 1.375(6) . ?
C12 C13 1.446(5) . ?
C12 C14 1.536(6) . ?
C14 C15 1.534(6) . ?
C14 C16 1.546(6) . ?
C14 C17 1.534(7) . ?
C15 H15A 0.9600 . ?
C15 H15B 0.9600 . ?
C15 H15C 0.9600 . ?
C16 H16A 0.9600 . ?
C16 H16B 0.9600 . ?
C16 H16C 0.9600 . ?
C17 H17A 0.9600 . ?
C17 H17B 0.9600 . ?
C17 H17C 0.9600 . ?
C18 C19A 1.502(9) . ?
C18 C20A 1.621(10) . ?
C18 C21A 1.487(9) . ?
C18 C19 1.630(14) . ?
C18 C20 1.490(14) . ?
C18 C21 1.500(13) . ?
C19A H19A 0.9600 . ?
C19A H19B 0.9600 . ?
C19A H19C 0.9600 . ?
C20A H20A 0.9600 . ?
C20A H20B 0.9600 . ?
C20A H20C 0.9600 . ?
C21A H21A 0.9600 . ?
C21A H21B 0.9600 . ?
C21A H21C 0.9600 . ?
C19 H19D 0.9600 . ?
C19 H19E 0.9600 . ?
C19 H19F 0.9600 . ?
C20 H20D 0.9600 . ?
C20 H20E 0.9600 . ?
C20 H20F 0.9600 . ?
C21 H21D 0.9600 . ?
C21 H21E 0.9600 . ?
C21 H21F 0.9600 . ?
N2 C22 1.522(5) . ?
N2 C24 1.514(5) . ?
N2 C26 1.519(6) . ?
N2 C28 1.513(6) . ?
C22 H22A 0.9700 . ?
C22 H22B 0.9700 . ?
C22 C23 1.519(7) . ?
C23 H23A 0.9600 . ?
C23 H23B 0.9600 . ?
C23 H23C 0.9600 . ?
C24 H24A 0.9700 . ?
C24 H24B 0.9700 . ?
C24 C25 1.528(7) . ?
C25 H25A 0.9600 . ?
C25 H25B 0.9600 . ?
C25 H25C 0.9600 . ?
C26 H26A 0.9700 . ?
C26 H26B 0.9700 . ?
C26 C27 1.522(6) . ?
C27 H27A 0.9600 . ?
C27 H27B 0.9600 . ?
C27 H27C 0.9600 . ?
C28 H28A 0.9700 . ?
C28 H28B 0.9700 . ?
C28 C29 1.507(7) . ?
C29 H29A 0.9600 . ?
C29 H29B 0.9600 . ?
C29 H29C 0.9600 . ?

loop_
_geom_torsion_atom_site_label_1
_geom_torsion_atom_site_label_2
_geom_torsion_atom_site_label_3
_geom_torsion_atom_site_label_4
_geom_torsion
_geom_torsion_site_symmetry_1
_geom_torsion_site_symmetry_2
_geom_torsion_site_symmetry_3
_geom_torsion_site_symmetry_4
_geom_torsion_publ_flag
Ni1 S1 C1 C2 -172.7(3) . . . . ?
Ni1 S1 C1 C6 4.3(3) . . . . ?
Ni1 O1 C13 C8 3.5(5) . . . . ?
Ni1 O1 C13 C12 -175.6(3) . . . . ?
Ni1 N1 C6 C1 -7.3(4) . . . . ?
Ni1 N1 C6 C5 169.1(3) . . . . ?
Ni1 N1 C7 C8 -9.0(5) . . . . ?
S1 Ni1 N1 C6 8.2(3) . . . . ?
S1 Ni1 N1 C7 -168.8(3) . . . . ?
S1 C1 C2 C3 173.5(3) . . . . ?
S1 C1 C6 N1 1.1(5) . . . . ?
S1 C1 C6 C5 -175.5(3) . . . . ?
S2 Ni1 O1 C13 168.8(3) . . . . ?
O1 Ni1 N1 C6 -172.3(3) . . . . ?
O1 Ni1 N1 C7 10.6(3) . . . . ?
N1 Ni1 O1 C13 -8.5(3) . . . . ?
N1 C7 C8 C9 -178.7(4) . . . . ?
N1 C7 C8 C13 1.1(6) . . . . ?
C1 C2 C3 C4 2.8(7) . . . . ?
C2 C1 C6 N1 178.2(4) . . . . ?
C2 C1 C6 C5 1.7(6) . . . . ?
C2 C3 C4 C5 -0.3(7) . . . . ?
C3 C4 C5 C6 -1.5(7) . . . . ?
C4 C5 C6 N1 -175.5(4) . . . . ?
C4 C5 C6 C1 0.8(6) . . . . ?
C6 N1 C7 C8 174.0(3) . . . . ?
C6 C1 C2 C3 -3.5(6) . . . . ?
C7 N1 C6 C1 169.9(4) . . . . ?
C7 N1 C6 C5 -13.7(6) . . . . ?
C7 C8 C9 C10 178.8(4) . . . . ?
C7 C8 C13 O1 2.1(6) . . . . ?
C7 C8 C13 C12 -178.7(3) . . . . ?
C8 C9 C10 C11 0.2(6) . . . . ?
C8 C9 C10 C18 178.4(4) . . . . ?
C9 C8 C13 O1 -178.1(4) . . . . ?
C9 C8 C13 C12 1.1(6) . . . . ?
C9 C10 C11 C12 0.7(6) . . . . ?
C9 C10 C18 C19A -178.5(6) . . . . ?
C9 C10 C18 C20A -63.4(6) . . . . ?
C9 C10 C18 C21A 52.3(8) . . . . ?
C9 C10 C18 C19 124.3(8) . . . . ?
C9 C10 C18 C20 -122.1(9) . . . . ?
C9 C10 C18 C21 10.7(13) . . . . ?
C10 C11 C12 C13 -0.6(6) . . . . ?
C10 C11 C12 C14 179.4(4) . . . . ?
C11 C10 C18 C19A -0.4(9) . . . . ?
C11 C10 C18 C20A 114.7(6) . . . . ?
C11 C10 C18 C21A -129.5(7) . . . . ?
C11 C10 C18 C19 -57.5(9) . . . . ?
C11 C10 C18 C20 56.1(10) . . . . ?
C11 C10 C18 C21 -171.1(12) . . . . ?
C11 C12 C13 O1 178.9(4) . . . . ?
C11 C12 C13 C8 -0.3(5) . . . . ?
C11 C12 C14 C15 2.9(6) . . . . ?
C11 C12 C14 C16 -116.2(4) . . . . ?
C11 C12 C14 C17 123.2(4) . . . . ?
C13 C8 C9 C10 -1.0(6) . . . . ?
C13 C12 C14 C15 -177.1(4) . . . . ?
C13 C12 C14 C16 63.8(5) . . . . ?
C13 C12 C14 C17 -56.8(5) . . . . ?
C14 C12 C13 O1 -1.1(6) . . . . ?
C14 C12 C13 C8 179.7(4) . . . . ?
C18 C10 C11 C12 -177.6(4) . . . . ?
C22 N2 C24 C25 -56.8(5) . . . . ?
C22 N2 C26 C27 -178.0(4) . . . . ?
C22 N2 C28 C29 65.3(5) . . . . ?
C24 N2 C22 C23 -50.7(5) . . . . ?
C24 N2 C26 C27 60.8(5) . . . . ?
C24 N2 C28 C29 -173.8(4) . . . . ?
C26 N2 C22 C23 -171.9(4) . . . . ?
C26 N2 C24 C25 61.8(5) . . . . ?
C26 N2 C28 C29 -52.6(5) . . . . ?
C28 N2 C22 C23 67.8(5) . . . . ?
C28 N2 C24 C25 -177.3(4) . . . . ?
C28 N2 C26 C27 -57.9(5) . . . . ?

loop_
_twin_individual_id
_twin_individual_mass_fraction_refined
1 0.63022
2 0.36978
